data_7052942
loop_
_publ_author_name
'Yeh, Chun-Wei'
'Chang, Wen-Jung'
'Suen, Maw-Cherng'
'Jou, Chi-Hsiung'
'Wang, Ju-Chun'

_publ_section_title
;
 Silver(i) supramolecular complexes generated from polydentate ligands
 containing cyano and pyridyl groups
;
_journal_issue 12
_journal_name_full 'New Journal of Chemistry'
_journal_page_first 2520
_journal_paper_doi 10.1039/c2nj40399d
_journal_volume 36
_journal_year 2012
_chemical_formula_moiety 'C14 H16 Ag N5 O5'
_chemical_formula_sum 'C14 H15 Ag N5 O4.5'
_chemical_formula_weight 433.18
_chemical_name_systematic
;
?
;
_space_group_IT_number 14
_symmetry_cell_setting monoclinic
_symmetry_space_group_name_Hall '-P 2yn'
_symmetry_space_group_name_H-M 'P 1 21/n 1'
_atom_sites_solution_hydrogens geom
_atom_sites_solution_primary direct
_atom_sites_solution_secondary difmap
_audit_creation_method SHELXL-97
_cell_angle_alpha 90.00
_cell_angle_beta 112.485(14)
_cell_angle_gamma 90.00
_cell_formula_units_Z 4
_cell_length_a 9.1806(19)
_cell_length_b 16.9307(9)
_cell_length_c 11.4029(11)
_cell_measurement_reflns_used 28
_cell_measurement_temperature 298(2)
_cell_measurement_theta_max 12.50
_cell_measurement_theta_min 12.00
_cell_volume 1637.7(4)
_computing_cell_refinement 'Bruker XSCANS'
_computing_data_collection 'Bruker XSCANS'
_computing_data_reduction 'Bruker XSCANS'
_computing_molecular_graphics 'SHELXS-97 (Sheldrick, 2008)'
_computing_publication_material 'SHELXS-97 (Sheldrick, 2008)'
_computing_structure_refinement 'SHELXL-97 (Sheldrick, 2008)'
_computing_structure_solution 'SHELXS-97 (Sheldrick, 2008)'
_diffrn_ambient_temperature 298(2)
_diffrn_measured_fraction_theta_full 0.994
_diffrn_measured_fraction_theta_max 0.994
_diffrn_measurement_device_type 'Bruker P4 diffractometer'
_diffrn_measurement_method 'omega scans'
_diffrn_radiation_monochromator graphite
_diffrn_radiation_source 'fine-focus sealed tube'
_diffrn_radiation_type MoK\a
_diffrn_radiation_wavelength 0.71073
_diffrn_reflns_av_R_equivalents 0.0241
_diffrn_reflns_av_sigmaI/netI 0.0407
_diffrn_reflns_limit_h_max 10
_diffrn_reflns_limit_h_min 0
_diffrn_reflns_limit_k_max 20
_diffrn_reflns_limit_k_min 0
_diffrn_reflns_limit_l_max 12
_diffrn_reflns_limit_l_min -13
_diffrn_reflns_number 3052
_diffrn_reflns_theta_full 24.99
_diffrn_reflns_theta_max 24.99
_diffrn_reflns_theta_min 2.28
_exptl_absorpt_coefficient_mu 1.264
_exptl_absorpt_correction_T_max 0.8429
_exptl_absorpt_correction_T_min 0.7684
_exptl_absorpt_correction_type psi-scan
_exptl_crystal_colour Colorless
_exptl_crystal_density_diffrn 1.757
_exptl_crystal_density_method 'not measured'
_exptl_crystal_description Block
_exptl_crystal_F_000 868
_exptl_crystal_size_max 0.22
_exptl_crystal_size_mid 0.18
_exptl_crystal_size_min 0.14
_refine_diff_density_max 0.928
_refine_diff_density_min -0.400
_refine_diff_density_rms 0.079
_refine_ls_extinction_method none
_refine_ls_goodness_of_fit_ref 1.019
_refine_ls_hydrogen_treatment constr
_refine_ls_matrix_type full
_refine_ls_number_parameters 230
_refine_ls_number_reflns 2864
_refine_ls_number_restraints 0
_refine_ls_restrained_S_all 1.019
_refine_ls_R_factor_all 0.0537
_refine_ls_R_factor_gt 0.0370
_refine_ls_shift/su_max 0.001
_refine_ls_shift/su_mean 0.000
_refine_ls_structure_factor_coef Fsqd
_refine_ls_weighting_details 'calc w=1/[\s^2^(Fo^2^)+(0.0557P)^2^+1.1064P] where P=(Fo^2^+2Fc^2^)/3'
_refine_ls_weighting_scheme calc
_refine_ls_wR_factor_gt 0.0957
_refine_ls_wR_factor_ref 0.1052
_reflns_number_gt 2240
_reflns_number_total 2864
_reflns_threshold_expression >2sigma(I)
_cod_data_source_file c2nj40399d.txt
_cod_data_source_block 3
_cod_depositor_comments
;
The following automatic conversions were performed:

'_symmetry_cell_setting' value 'Monoclinic' changed to 'monoclinic'
according to /home/saulius/struct/CIF-dictionaries/cif_core.dic
dictionary named 'cif_core.dic' version 2.4.2 from 2011-04-26.

Automatic conversion script
Id: cif_fix_values 1891 2012-01-12 08:04:46Z andrius 
;
_cod_original_sg_symbol_H-M P2(1)/n
_cod_original_formula_sum 'C14 H15 Ag N5 O4.50'
_cod_database_code 7052942

loop_
_symmetry_equiv_pos_as_xyz
'x, y, z'
'-x+1/2, y+1/2, -z+1/2'
'-x, -y, -z'
'x-1/2, -y-1/2, z-1/2'

loop_
_atom_site_label
_atom_site_type_symbol
_atom_site_fract_x
_atom_site_fract_y
_atom_site_fract_z
_atom_site_U_iso_or_equiv
_atom_site_adp_type
_atom_site_occupancy
_atom_site_symmetry_multiplicity
_atom_site_calc_flag
_atom_site_refinement_flags
Ag1 Ag 0.60253(4) 0.18648(2) 0.69333(4) 0.05286(15) Uani 1 1 d .
O1 O 0.5302(9) 0.1375(4) 0.8863(7) 0.137(2) Uani 1 1 d .
O2 O 0.6499(10) 0.0586(4) 1.0328(7) 0.160(3) Uani 1 1 d .
O3 O 0.7548(6) 0.1007(4) 0.9045(5) 0.119(2) Uani 1 1 d .
O4 O 0.2109(5) 0.0950(3) 0.8404(4) 0.1007(15) Uani 1 1 d .
H4B H 0.2871 0.1225 0.8334 0.121 Uiso 1 1 d R
H4C H 0.1829 0.1214 0.8925 0.121 Uiso 1 1 d R
O5 O 0.9143(12) -0.0373(7) 1.0087(9) 0.114(4) Uani 0.50 1 d P
N1 N 0.6866(4) -0.2357(2) 0.7600(4) 0.0448(8) Uani 1 1 d .
N2 N 0.0467(4) -0.0983(2) 0.4013(4) 0.0450(8) Uani 1 1 d .
H2A H -0.0108 -0.1087 0.3234 0.054 Uiso 1 1 calc R
N3 N 0.4687(4) 0.0815(2) 0.6014(4) 0.0482(9) Uani 1 1 d .
N4 N 0.0653(5) -0.2049(3) 0.7923(5) 0.0696(13) Uani 1 1 d .
N5 N 0.6597(12) 0.0927(4) 0.9495(6) 0.107(2) Uani 1 1 d .
C1 C 0.5520(5) -0.2531(3) 0.6629(5) 0.0542(12) Uani 1 1 d .
H1A H 0.5479 -0.2990 0.6171 0.065 Uiso 1 1 calc R
C2 C 0.4198(5) -0.2064(3) 0.6276(5) 0.0489(11) Uani 1 1 d .
H2B H 0.3297 -0.2203 0.5583 0.059 Uiso 1 1 calc R
C3 C 0.4209(4) -0.1387(2) 0.6953(4) 0.0333(8) Uani 1 1 d .
C4 C 0.5584(5) -0.1204(2) 0.7959(4) 0.0445(10) Uani 1 1 d .
H4A H 0.5642 -0.0755 0.8445 0.057(14) Uiso 1 1 calc R
C5 C 0.6872(5) -0.1694(3) 0.8236(5) 0.0499(11) Uani 1 1 d .
H5A H 0.7799 -0.1555 0.8905 0.060 Uiso 1 1 calc R
C6 C 0.2760(4) -0.0848(2) 0.6583(4) 0.0334(8) Uani 1 1 d .
H6A H 0.2843 -0.0522 0.7316 0.040 Uiso 1 1 calc R
C7 C 0.2652(4) -0.0309(2) 0.5483(4) 0.0336(8) Uani 1 1 d .
C8 C 0.1596(4) -0.0403(2) 0.4281(4) 0.0364(9) Uani 1 1 d .
C9 C 0.0237(5) -0.1399(2) 0.4962(4) 0.0431(10) Uani 1 1 d .
C10 C 0.1236(4) -0.1327(2) 0.6172(4) 0.0380(9) Uani 1 1 d .
C11 C 0.3771(5) 0.0313(2) 0.5752(4) 0.0366(9) Uani 1 1 d .
C12 C 0.1561(5) 0.0078(3) 0.3169(4) 0.0500(11) Uani 1 1 d .
H12A H 0.2209 0.0538 0.3465 0.075 Uiso 1 1 calc R
H12B H 0.0497 0.0236 0.2678 0.075 Uiso 1 1 calc R
H12C H 0.1955 -0.0233 0.2650 0.075 Uiso 1 1 calc R
C13 C -0.1171(5) -0.1931(3) 0.4515(6) 0.0632(14) Uani 1 1 d .
H13A H -0.2045 -0.1661 0.3894 0.095 Uiso 1 1 calc R
H13B H -0.1437 -0.2078 0.5222 0.095 Uiso 1 1 calc R
H13C H -0.0934 -0.2398 0.4142 0.095 Uiso 1 1 calc R
C14 C 0.0924(5) -0.1734(3) 0.7140(5) 0.0485(11) Uani 1 1 d .

loop_
_atom_site_aniso_label
_atom_site_aniso_U_11
_atom_site_aniso_U_22
_atom_site_aniso_U_33
_atom_site_aniso_U_23
_atom_site_aniso_U_13
_atom_site_aniso_U_12
Ag1 0.0448(2) 0.0426(2) 0.0731(3) -0.01365(18) 0.02466(17) -0.01395(15)
O1 0.189(7) 0.098(5) 0.161(6) -0.018(4) 0.107(6) -0.030(5)
O2 0.275(9) 0.119(5) 0.142(5) 0.021(4) 0.143(6) -0.013(5)
O3 0.104(4) 0.184(6) 0.087(3) 0.002(4) 0.056(3) -0.025(4)
O4 0.086(3) 0.099(4) 0.088(3) -0.009(3) -0.001(2) 0.004(3)
O5 0.107(8) 0.139(10) 0.081(6) -0.005(6) 0.018(6) -0.032(7)
N1 0.0342(18) 0.041(2) 0.058(2) 0.0092(17) 0.0165(17) 0.0057(15)
N2 0.0383(18) 0.043(2) 0.048(2) -0.0109(17) 0.0099(16) -0.0031(15)
N3 0.050(2) 0.0318(18) 0.063(2) -0.0052(17) 0.0227(18) -0.0084(17)
N4 0.048(2) 0.065(3) 0.098(3) 0.035(3) 0.030(2) -0.002(2)
N5 0.203(8) 0.059(3) 0.077(4) -0.016(3) 0.075(5) -0.041(4)
C1 0.044(2) 0.046(3) 0.070(3) -0.013(2) 0.019(2) 0.008(2)
C2 0.034(2) 0.049(3) 0.055(3) -0.013(2) 0.0065(19) 0.0065(18)
C3 0.0278(18) 0.031(2) 0.042(2) 0.0028(16) 0.0139(16) -0.0002(15)
C4 0.043(2) 0.034(2) 0.048(2) -0.0051(19) 0.0087(19) 0.0019(18)
C5 0.038(2) 0.046(3) 0.054(3) 0.001(2) 0.003(2) 0.0033(19)
C6 0.0288(18) 0.0278(18) 0.044(2) -0.0042(16) 0.0149(16) 0.0004(15)
C7 0.0297(18) 0.0250(18) 0.047(2) -0.0032(16) 0.0159(17) 0.0007(14)
C8 0.035(2) 0.031(2) 0.046(2) -0.0028(16) 0.0176(18) 0.0036(15)
C9 0.030(2) 0.032(2) 0.065(3) -0.0025(19) 0.016(2) 0.0005(16)
C10 0.0284(19) 0.0283(19) 0.061(3) 0.0061(18) 0.0212(18) 0.0036(15)
C11 0.036(2) 0.0304(19) 0.045(2) -0.0014(17) 0.0169(17) 0.0026(17)
C12 0.053(3) 0.052(3) 0.047(3) 0.006(2) 0.020(2) 0.008(2)
C13 0.034(2) 0.049(3) 0.096(4) -0.005(3) 0.013(2) -0.009(2)
C14 0.031(2) 0.039(2) 0.073(3) 0.013(2) 0.017(2) 0.0046(17)

loop_
_atom_type_symbol
_atom_type_description
_atom_type_scat_dispersion_real
_atom_type_scat_dispersion_imag
_atom_type_scat_source
C C 0.0033 0.0016 'International Tables Vol C Tables 4.2.6.8 and 6.1.1.4'
H H 0.0000 0.0000 'International Tables Vol C Tables 4.2.6.8 and 6.1.1.4'
N N 0.0061 0.0033 'International Tables Vol C Tables 4.2.6.8 and 6.1.1.4'
O O 0.0106 0.0060 'International Tables Vol C Tables 4.2.6.8 and 6.1.1.4'
Ag Ag -0.8971 1.1015 'International Tables Vol C Tables 4.2.6.8 and 6.1.1.4'

loop_
_geom_angle_atom_site_label_1
_geom_angle_atom_site_label_2
_geom_angle_atom_site_label_3
_geom_angle
_geom_angle_site_symmetry_1
_geom_angle_site_symmetry_3
N3 Ag1 N1 150.59(14) . 2_656
N3 Ag1 N4 113.01(14) . 2_556
N1 Ag1 N4 92.95(14) 2_656 2_556
H4B O4 H4C 104.4 . .
C5 N1 C1 116.4(4) . .
C5 N1 Ag1 122.9(3) . 2_646
C1 N1 Ag1 120.7(3) . 2_646
C9 N2 C8 121.5(4) . .
C9 N2 H2A 119.3 . .
C8 N2 H2A 119.3 . .
C11 N3 Ag1 160.8(4) . .
C14 N4 Ag1 137.1(5) . 2_546
O2 N5 O3 136.6(11) . .
O2 N5 O1 113.0(9) . .
O3 N5 O1 110.3(6) . .
N1 C1 C2 123.3(4) . .
N1 C1 H1A 118.4 . .
C2 C1 H1A 118.4 . .
C1 C2 C3 119.8(4) . .
C1 C2 H2B 120.1 . .
C3 C2 H2B 120.1 . .
C4 C3 C2 117.5(4) . .
C4 C3 C6 121.1(3) . .
C2 C3 C6 121.4(3) . .
C3 C4 C5 119.1(4) . .
C3 C4 H4A 120.4 . .
C5 C4 H4A 120.4 . .
N1 C5 C4 123.8(4) . .
N1 C5 H5A 118.1 . .
C4 C5 H5A 118.1 . .
C7 C6 C10 107.6(3) . .
C7 C6 C3 111.1(3) . .
C10 C6 C3 111.3(3) . .
C7 C6 H6A 108.9 . .
C10 C6 H6A 108.9 . .
C3 C6 H6A 108.9 . .
C8 C7 C11 119.0(4) . .
C8 C7 C6 124.1(3) . .
C11 C7 C6 116.9(3) . .
C7 C8 N2 119.8(4) . .
C7 C8 C12 124.7(4) . .
N2 C8 C12 115.5(4) . .
C10 C9 N2 120.9(4) . .
C10 C9 C13 124.6(4) . .
N2 C9 C13 114.5(4) . .
C9 C10 C14 119.7(4) . .
C9 C10 C6 123.4(4) . .
C14 C10 C6 116.9(4) . .
N3 C11 C7 177.6(4) . .
C8 C12 H12A 109.5 . .
C8 C12 H12B 109.5 . .
H12A C12 H12B 109.5 . .
C8 C12 H12C 109.5 . .
H12A C12 H12C 109.5 . .
H12B C12 H12C 109.5 . .
C9 C13 H13A 109.5 . .
C9 C13 H13B 109.5 . .
H13A C13 H13B 109.5 . .
C9 C13 H13C 109.5 . .
H13A C13 H13C 109.5 . .
H13B C13 H13C 109.5 . .
N4 C14 C10 178.6(5) . .

loop_
_geom_bond_atom_site_label_1
_geom_bond_atom_site_label_2
_geom_bond_distance
_geom_bond_site_symmetry_2
Ag1 N3 2.188(4) .
Ag1 N1 2.231(3) 2_656
Ag1 N4 2.444(4) 2_556
O1 N5 1.362(10) .
O2 N5 1.144(7) .
O3 N5 1.178(8) .
O4 H4B 0.8700 .
O4 H4C 0.8580 .
N1 C5 1.335(6) .
N1 C1 1.339(6) .
N1 Ag1 2.231(3) 2_646
N2 C9 1.374(6) .
N2 C8 1.374(5) .
N2 H2A 0.8600 .
N3 C11 1.151(5) .
N4 C14 1.146(6) .
N4 Ag1 2.445(4) 2_546
C1 C2 1.374(6) .
C1 H1A 0.9300 .
C2 C3 1.379(6) .
C2 H2B 0.9300 .
C3 C4 1.378(5) .
C3 C6 1.534(5) .
C4 C5 1.380(6) .
C4 H4A 0.9300 .
C5 H5A 0.9300 .
C6 C7 1.523(5) .
C6 C10 1.528(5) .
C6 H6A 0.9800 .
C7 C8 1.352(6) .
C7 C11 1.421(5) .
C8 C12 1.497(6) .
C9 C10 1.339(6) .
C9 C13 1.496(6) .
C10 C14 1.420(6) .
C12 H12A 0.9600 .
C12 H12B 0.9600 .
C12 H12C 0.9600 .
C13 H13A 0.9600 .
C13 H13B 0.9600 .
C13 H13C 0.9600 .
